data_9009806
loop_
_publ_author_name
'Bodenstein, D.'
'Brehm, A.'
'Jones, P. G.'
'Schwarzmann, E.'
'Sheldrick, G. M.'

_publ_section_title 'Darstellung und kristallstruktur von arsen(III)arsen(V)oxidhydroxid As3O5(OH)'
_journal_name_full 'Zeitschrift fur Naturforschung B'
_journal_page_first 138
_journal_page_last 140
_journal_volume 37
_journal_year 1982
_chemical_formula_structural As3O5(OH)
_chemical_formula_sum 'As3 H O6'
_space_group_IT_number 14
_symmetry_space_group_name_Hall '-P 2ybc'
_symmetry_space_group_name_H-M 'P 1 21/c 1'
_cell_angle_alpha 90
_cell_angle_beta 118.08
_cell_angle_gamma 90
_cell_formula_units_Z 4
_cell_length_a 12.504
_cell_length_b 4.593
_cell_length_c 10.976
_cell_volume 556.162
_database_code_amcsd 0015837
_exptl_crystal_density_diffrn 3.843
_cod_original_formula_sum 'As3 O6 H'
_cod_database_code 9009806
_amcsd_formula_title As3O5(OH)

loop_
_space_group_symop_operation_xyz
x,y,z
x,1/2-y,1/2+z
-x,1/2+y,1/2-z
-x,-y,-z

loop_
_atom_site_aniso_label
_atom_site_aniso_U_11
_atom_site_aniso_U_22
_atom_site_aniso_U_33
_atom_site_aniso_U_12
_atom_site_aniso_U_13
_atom_site_aniso_U_23
As1 0.01200 0.00900 0.01500 0.00100 0.00600 0.00200
As2 0.01300 0.01000 0.01700 -0.00100 0.00800 -0.00200
As3 0.02100 0.01900 0.03000 0.00100 0.01300 0.00000
O1 0.01800 0.01500 0.01300 0.00500 0.00700 0.00200
O2 0.01400 0.02200 0.02400 0.00100 0.01300 0.00500
O3 0.01400 0.02000 0.03400 -0.00200 0.01300 -0.00900
O4 0.02200 0.01100 0.02000 -0.00100 0.01400 0.00300
O-H5 0.03400 0.02000 0.03500 0.01000 0.02700 0.01100
O6 0.01700 0.01600 0.02800 0.00100 0.01000 -0.00800

loop_
_atom_site_label
_atom_site_fract_x
_atom_site_fract_y
_atom_site_fract_z
_atom_site_type_symbol
_atom_site_attached_hydrogens
As1 -0.03690 0.25020 0.13640 As 0
As2 0.44380 -0.05310 0.13720 As 0
As3 0.24130 0.10760 0.22520 As 0
O1 0.04200 0.38950 0.30810 O 0
O2 0.10020 0.21190 0.11620 O 0
O3 0.29030 -0.01830 0.11790 O 0
O4 0.49400 0.30990 0.19070 O 0
O-H5 0.23320 -0.16110 0.31980 O 1
O6 0.32330 0.36860 0.31750 O 0

loop_
_cod_changelog_entry_id
_cod_changelog_entry_author
_cod_changelog_entry_date
_cod_changelog_entry_text
1
;cod-tools version 3.8.0
Id: cif_guess_AMCSD_atom_types 9574 2023-05-10 09:00:05Z saulius
;
2023-05-10T18:52:10+03:00
;Derived atom types and hydrogen counts
from atom names that follow the AMCSD naming convention
(Wat == water, O-H == hydroxyl).
;
2
;cod-tools version 3.10.1
Id: cif_fix_AMCSD_aniso_labels 10200 2024-08-01 14:09:44Z saulius
;
2024-08-02T12:21:23+03:00
;Changed the following '_atom_site_aniso_label' values:
'OH5' -> 'O-H5'
;

loop_
_cod_related_entry_id
_cod_related_entry_database
_cod_related_entry_code
1 AMCSD 0015837
